data_7716235
loop_
_publ_author_name
'Sarker, Rajib K.'
'Zargarian, Davit'

_publ_section_title
;
 Reactions of cyclonickelated complexes with hydroxylamines and
 TEMPO&#x2d9;: isolation of new TEMPOH adducts of Ni(II) and their
 reactivities with nucleophiles and oxidants.
;
_journal_issue 24
_journal_name_full 'Dalton transactions (Cambridge, England : 2003)'
_journal_page_first 10208
_journal_page_last 10219
_journal_paper_doi 10.1039/d4dt00605d
_journal_volume 53
_journal_year 2024
_chemical_formula_moiety 'C16 H27 Br0.239 Cl0.761 N Ni O2 P'
_chemical_formula_sum 'C16 H27 Br0.24 Cl0.76 N Ni O2 P'
_chemical_formula_weight 401.18
_chemical_properties_physical Air-sensitive,Moisture-sensitive
_space_group_crystal_system monoclinic
_space_group_IT_number 14
_space_group_name_Hall '-P 2yn'
_space_group_name_H-M_alt 'P 1 21/n 1'
_atom_sites_solution_hydrogens mixed
_atom_sites_solution_primary dual
_audit_creation_date 2023-08-06
_audit_creation_method
;
Olex2 1.5
(compiled 2023.03.06 svn.rbb2c1857 for OlexSys, GUI svn.r6748)
;
_audit_update_record
;
2023-08-06 deposited with the CCDC.	2024-05-24 downloaded from the CCDC.
;
_cell_angle_alpha 90
_cell_angle_beta 97.0120(10)
_cell_angle_gamma 90
_cell_formula_units_Z 4
_cell_length_a 7.7771(3)
_cell_length_b 24.7633(8)
_cell_length_c 9.4301(3)
_cell_measurement_reflns_used 9882
_cell_measurement_temperature 150
_cell_measurement_theta_max 54.885
_cell_measurement_theta_min 3.106
_cell_volume 1802.53(11)
_computing_cell_refinement
;
SAINT (2020) V8.40B; Integration Software for Single Crystal Data.
Bruker AXS Inc., Madison, WI 53719-1173.
;
_computing_data_collection
;
APEX 3 (2019) Bruker AXS Inc., Madison, WI 53719-1173.
;
_computing_data_reduction
;
SAINT (2020) V8.40B; Integration Software for Single Crystal Data.
Bruker AXS Inc., Madison, WI 53719-1173.
;
_computing_molecular_graphics 'Olex2 1.5 (Dolomanov et al., 2009)'
_computing_publication_material 'Olex2 1.5 (Dolomanov et al., 2009)'
_computing_structure_refinement 'XL  (Sheldrick, 2008)'
_computing_structure_solution 'SHELXT 2018/2 (Sheldrick, 2018)'
_diffrn_ambient_temperature 150
_diffrn_detector 'CMOS Area detector'
_diffrn_detector_area_resol_mean 10.42
_diffrn_detector_type 'Bruker CMOS Photon III '
_diffrn_measured_fraction_theta_full 0.969
_diffrn_measured_fraction_theta_max 0.969
_diffrn_measurement_device 'k-geometry diffractometer'
_diffrn_measurement_device_type 'Bruker Venture Metaljet'
_diffrn_measurement_method '\w and \f scans'
_diffrn_radiation_collimation 'Focusing mirrors'
_diffrn_radiation_monochromator 'Helios MX Mirror Optics'
_diffrn_radiation_probe x-ray
_diffrn_radiation_type 'Ga K\a'
_diffrn_radiation_wavelength 1.34139
_diffrn_reflns_av_R_equivalents 0.0280
_diffrn_reflns_av_unetI/netI 0.0252
_diffrn_reflns_Laue_measured_fraction_full 0.969
_diffrn_reflns_Laue_measured_fraction_max 0.969
_diffrn_reflns_limit_h_max 9
_diffrn_reflns_limit_h_min -9
_diffrn_reflns_limit_k_max 30
_diffrn_reflns_limit_k_min -30
_diffrn_reflns_limit_l_max 11
_diffrn_reflns_limit_l_min -11
_diffrn_reflns_number 15394
_diffrn_reflns_point_group_measured_fraction_full 0.969
_diffrn_reflns_point_group_measured_fraction_max 0.969
_diffrn_reflns_theta_full 53.594
_diffrn_reflns_theta_max 54.870
_diffrn_reflns_theta_min 3.105
_diffrn_source 'Metal Jet'
_diffrn_source_current 2.86
_diffrn_source_power 0.19937059999999998
_diffrn_source_target Ga
_diffrn_source_type 'Gallium Liquid Metal Jet Source'
_diffrn_source_voltage 69.71
_exptl_absorpt_coefficient_mu 7.580
_exptl_absorpt_correction_T_max 0.7508
_exptl_absorpt_correction_T_min 0.5622
_exptl_absorpt_correction_type multi-scan
_exptl_absorpt_process_details
;
SADABS-2016/2 (Bruker,2016/2) was used for absorption correction.
wR2(int) was 0.0955 before and 0.0467 after correction.
The Ratio of minimum to maximum transmission is 0.7488.
The \l/2 correction factor is Not present.
;
_exptl_crystal_colour brown
_exptl_crystal_colour_primary brown
_exptl_crystal_density_diffrn 1.478
_exptl_crystal_description block
_exptl_crystal_F_000 841
_exptl_crystal_size_max 0.168
_exptl_crystal_size_mid 0.101
_exptl_crystal_size_min 0.083
_refine_diff_density_max 0.394
_refine_diff_density_min -0.376
_refine_diff_density_rms 0.060
_refine_ls_extinction_method none
_refine_ls_goodness_of_fit_ref 1.136
_refine_ls_hydrogen_treatment mixed
_refine_ls_matrix_type full
_refine_ls_number_parameters 211
_refine_ls_number_reflns 3317
_refine_ls_number_restraints 0
_refine_ls_restrained_S_all 1.136
_refine_ls_R_factor_all 0.0281
_refine_ls_R_factor_gt 0.0275
_refine_ls_shift/su_max 0.001
_refine_ls_shift/su_mean 0.000
_refine_ls_structure_factor_coef Fsqd
_refine_ls_weighting_details 'w=1/[\s^2^(Fo^2^)+(0.0264P)^2^+1.2483P] where P=(Fo^2^+2Fc^2^)/3'
_refine_ls_weighting_scheme calc
_refine_ls_wR_factor_gt 0.0697
_refine_ls_wR_factor_ref 0.0700
_reflns_Friedel_coverage 0.000
_reflns_number_gt 3236
_reflns_number_total 3317
_reflns_threshold_expression 'I > 2\s(I)'
_cod_data_source_file d4dt00605d2.cif
_cod_data_source_block rajib891
_cod_depositor_comments
;
The following automatic conversions were performed:

data item '_diffrn_radiation_probe' value 'X-ray' was changed to
'x-ray' in accordance with the
/home/data/users/saulius/crontab/automatic-downloads/rss-feeds/RSC/lib/dictionaries/cif_core.dic
dictionary named 'cif_core.dic' version 2.4.2 last updated on
2011-04-26.

Automatic conversion script
Id: cif_fix_values 8170 2020-07-09 18:12:32Z antanas 

 Adding full bibliography for 7716231--7716238.cif.
;
_cod_database_code 7716235
_shelx_shelxl_version_number 2019/2
_shelx_space_group_comment
;
The symmetry employed for this shelxl refinement is uniquely defined
by the following loop, which should always be used as a source of
symmetry information in preference to the above space-group names.
They are only intended as comments.
;
_shelx_estimated_absorpt_t_max 0.572
_shelx_estimated_absorpt_t_min 0.362
_olex2_refinement_description
;
1. Fixed Uiso
 At 1.2 times of:
  All C(H) groups, All C(H,H) groups
 At 1.5 times of:
  All C(H,H,H) groups
2. Uiso/Uaniso restraints and constraints
Uanis(Br1) = Uanis(Cl1)
3. Others
 Sof(Cl1)=1-FVAR(1)
 Sof(Br1)=FVAR(1)
4.a Ternary CH refined with riding coordinates:
 C7(H7), C10(H10)
4.b Secondary CH2 refined with riding coordinates:
 C13(H13A,H13B), C14(H14A,H14B), C15(H15A,H15B), C16(H16A,H16B)
4.c Aromatic/amide H refined with riding coordinates:
 C3(H3), C4(H4), C5(H5), C6(H6)
4.d Idealised Me refined as rotating group:
 C8(H8A,H8B,H8C), C9(H9A,H9B,H9C), C11(H11A,H11B,H11C), C12(H12A,H12B,H12C)
;
_olex2_submission_special_instructions 'No special instructions were received'

loop_
_space_group_symop_operation_xyz
'x, y, z'
'-x+1/2, y+1/2, -z+1/2'
'-x, -y, -z'
'x-1/2, -y-1/2, z-1/2'

loop_
_atom_site_label
_atom_site_type_symbol
_atom_site_fract_x
_atom_site_fract_y
_atom_site_fract_z
_atom_site_U_iso_or_equiv
_atom_site_adp_type
_atom_site_occupancy
_atom_site_site_symmetry_order
_atom_site_calc_flag
_atom_site_refinement_flags_posn
_atom_site_refinement_flags_adp
_atom_site_refinement_flags_occupancy
_atom_site_disorder_assembly
_atom_site_disorder_group
Br1 Br 0.2452(16) 0.5606(5) 0.5351(15) 0.0298(6) Uani 0.239(2) 1 d . . P A 1
Ni1 Ni 0.40559(3) 0.63084(2) 0.43970(3) 0.01912(10) Uani 1 1 d . . . . .
Cl1 Cl 0.2628(11) 0.5658(4) 0.5366(10) 0.0298(6) Uani 0.761(2) 1 d . . P A 2
P1 P 0.26411(6) 0.61781(2) 0.23802(5) 0.01762(12) Uani 1 1 d . . . . .
O1 O 0.35537(17) 0.65633(5) 0.12532(13) 0.0222(3) Uani 1 1 d . . . . .
O2 O 0.7871(2) 0.59424(6) 0.86287(15) 0.0337(3) Uani 1 1 d . . . . .
N1 N 0.5901(2) 0.63440(7) 0.60564(18) 0.0227(3) Uani 1 1 d . . . . .
H1 H 0.658(3) 0.6589(10) 0.591(3) 0.029(6) Uiso 1 1 d . . . . .
C1 C 0.4562(2) 0.69648(7) 0.19847(19) 0.0195(4) Uani 1 1 d . . . . .
C2 C 0.4902(2) 0.69208(7) 0.34692(19) 0.0199(4) Uani 1 1 d . . . . .
C3 C 0.5783(2) 0.73648(7) 0.4140(2) 0.0224(4) Uani 1 1 d . . . . .
H3 H 0.600921 0.736802 0.513120 0.027 Uiso 1 1 calc R U . . .
C4 C 0.6332(2) 0.78014(7) 0.3374(2) 0.0243(4) Uani 1 1 d . . . . .
H4 H 0.690920 0.808864 0.385741 0.029 Uiso 1 1 calc R U . . .
C5 C 0.6020(2) 0.78077(7) 0.1897(2) 0.0236(4) Uani 1 1 d . . . . .
H5 H 0.641834 0.809273 0.138380 0.028 Uiso 1 1 calc R U . . .
C6 C 0.5108(2) 0.73850(7) 0.1187(2) 0.0222(4) Uani 1 1 d . . . . .
H6 H 0.487054 0.738505 0.019576 0.027 Uiso 1 1 calc R U . . .
C7 C 0.2824(2) 0.55113(7) 0.1608(2) 0.0220(4) Uani 1 1 d . . . . .
H7 H 0.217942 0.526004 0.214780 0.026 Uiso 1 1 calc R U . . .
C8 C 0.4716(3) 0.53294(9) 0.1798(2) 0.0304(4) Uani 1 1 d . . . . .
H8A H 0.537596 0.555859 0.124598 0.046 Uiso 1 1 calc R U . . .
H8B H 0.478659 0.496299 0.147761 0.046 Uiso 1 1 calc R U . . .
H8C H 0.517267 0.535242 0.278847 0.046 Uiso 1 1 calc R U . . .
C9 C 0.2034(3) 0.54806(9) 0.0044(2) 0.0299(4) Uani 1 1 d . . . . .
H9A H 0.083706 0.558511 -0.003494 0.045 Uiso 1 1 calc R U . . .
H9B H 0.211988 0.511747 -0.029694 0.045 Uiso 1 1 calc R U . . .
H9C H 0.264733 0.571982 -0.051814 0.045 Uiso 1 1 calc R U . . .
C10 C 0.0363(2) 0.63764(8) 0.2013(2) 0.0247(4) Uani 1 1 d . . . . .
H10 H 0.009251 0.642636 0.097908 0.030 Uiso 1 1 calc R U . . .
C11 C 0.0113(3) 0.69158(10) 0.2729(3) 0.0387(5) Uani 1 1 d . . . . .
H11A H 0.023948 0.686820 0.374721 0.058 Uiso 1 1 calc R U . . .
H11B H -0.102390 0.705224 0.241145 0.058 Uiso 1 1 calc R U . . .
H11C H 0.096669 0.716770 0.248224 0.058 Uiso 1 1 calc R U . . .
C12 C -0.0869(3) 0.59526(10) 0.2478(3) 0.0388(5) Uani 1 1 d . . . . .
H12A H -0.084603 0.563843 0.188482 0.058 Uiso 1 1 calc R U . . .
H12B H -0.202365 0.609669 0.238781 0.058 Uiso 1 1 calc R U . . .
H12C H -0.051631 0.585549 0.345615 0.058 Uiso 1 1 calc R U . . .
C13 C 0.6980(3) 0.58485(8) 0.6086(2) 0.0267(4) Uani 1 1 d . . . . .
H13A H 0.742653 0.580754 0.517532 0.032 Uiso 1 1 calc R U . . .
H13B H 0.626984 0.553578 0.622717 0.032 Uiso 1 1 calc R U . . .
C14 C 0.8476(3) 0.58745(9) 0.7270(2) 0.0292(4) Uani 1 1 d . . . . .
H14A H 0.914838 0.554453 0.727406 0.035 Uiso 1 1 calc R U . . .
H14B H 0.922668 0.617402 0.709686 0.035 Uiso 1 1 calc R U . . .
C15 C 0.6910(3) 0.64310(10) 0.8649(2) 0.0338(5) Uani 1 1 d . . . . .
H15A H 0.766038 0.673434 0.850932 0.041 Uiso 1 1 calc R U . . .
H15B H 0.650370 0.647217 0.957535 0.041 Uiso 1 1 calc R U . . .
C16 C 0.5375(3) 0.64365(9) 0.7497(2) 0.0266(4) Uani 1 1 d . . . . .
H16A H 0.456168 0.615816 0.769848 0.032 Uiso 1 1 calc R U . . .
H16B H 0.479101 0.678232 0.750900 0.032 Uiso 1 1 calc R U . . .

loop_
_atom_site_aniso_label
_atom_site_aniso_U_11
_atom_site_aniso_U_22
_atom_site_aniso_U_33
_atom_site_aniso_U_23
_atom_site_aniso_U_13
_atom_site_aniso_U_12
Br1 0.0305(15) 0.0314(15) 0.0263(3) 0.0070(8) -0.0014(8) -0.0125(9)
Ni1 0.02134(15) 0.02051(16) 0.01468(15) 0.00255(9) -0.00114(10) -0.00242(10)
Cl1 0.0305(15) 0.0314(15) 0.0263(3) 0.0070(8) -0.0014(8) -0.0125(9)
P1 0.0188(2) 0.0173(2) 0.0161(2) -0.00033(16) -0.00023(17) -0.00105(17)
O1 0.0297(7) 0.0199(6) 0.0159(6) 0.0002(5) -0.0015(5) -0.0068(5)
O2 0.0343(8) 0.0418(9) 0.0230(7) 0.0068(6) -0.0045(6) 0.0058(7)
N1 0.0240(8) 0.0240(8) 0.0190(8) 0.0043(6) -0.0008(6) -0.0021(7)
C1 0.0190(8) 0.0183(9) 0.0204(9) -0.0013(7) -0.0014(7) -0.0003(7)
C2 0.0195(8) 0.0204(9) 0.0195(9) 0.0002(7) 0.0009(7) 0.0014(7)
C3 0.0248(9) 0.0230(9) 0.0181(9) -0.0020(7) -0.0021(7) 0.0003(7)
C4 0.0247(9) 0.0196(9) 0.0272(10) -0.0036(7) -0.0029(8) -0.0024(7)
C5 0.0232(9) 0.0187(9) 0.0283(10) 0.0048(7) 0.0010(8) -0.0008(7)
C6 0.0255(9) 0.0231(9) 0.0172(9) 0.0025(7) -0.0004(7) -0.0003(7)
C7 0.0234(9) 0.0179(9) 0.0247(9) -0.0018(7) 0.0029(7) -0.0020(7)
C8 0.0285(10) 0.0277(10) 0.0341(11) -0.0022(8) 0.0008(9) 0.0063(8)
C9 0.0294(10) 0.0312(11) 0.0284(10) -0.0103(8) 0.0002(8) 0.0008(8)
C10 0.0206(9) 0.0315(10) 0.0211(9) -0.0035(8) -0.0012(7) 0.0043(8)
C11 0.0383(12) 0.0375(12) 0.0391(12) -0.0079(10) -0.0006(10) 0.0166(10)
C12 0.0217(10) 0.0520(14) 0.0433(13) -0.0019(11) 0.0066(9) -0.0031(9)
C13 0.0264(10) 0.0306(10) 0.0231(10) 0.0010(8) 0.0034(8) 0.0016(8)
C14 0.0238(10) 0.0308(11) 0.0323(11) 0.0030(8) 0.0011(8) 0.0011(8)
C15 0.0335(11) 0.0428(12) 0.0234(10) -0.0065(9) -0.0033(9) 0.0039(9)
C16 0.0265(10) 0.0330(10) 0.0196(9) -0.0021(8) 0.0001(8) 0.0046(8)

loop_
_atom_type_symbol
_atom_type_description
_atom_type_scat_dispersion_real
_atom_type_scat_dispersion_imag
_atom_type_scat_source
C C 0.0137 0.0067 'International Tables Vol C Tables 4.2.6.8 and 6.1.1.4'
H H 0.0000 0.0000 'International Tables Vol C Tables 4.2.6.8 and 6.1.1.4'
Br Br -0.9502 1.0410 'International Tables Vol C Tables 4.2.6.8 and 6.1.1.4'
Cl Cl 0.3281 0.5435 'International Tables Vol C Tables 4.2.6.8 and 6.1.1.4'
N N 0.0253 0.0136 'International Tables Vol C Tables 4.2.6.8 and 6.1.1.4'
Ni Ni -1.3357 3.2904 'International Tables Vol C Tables 4.2.6.8 and 6.1.1.4'
O O 0.0389 0.0241 'International Tables Vol C Tables 4.2.6.8 and 6.1.1.4'
P P 0.2543 0.3332 'International Tables Vol C Tables 4.2.6.8 and 6.1.1.4'

loop_
_geom_angle_atom_site_label_1
_geom_angle_atom_site_label_2
_geom_angle_atom_site_label_3
_geom_angle
_geom_angle_site_symmetry_1
_geom_angle_site_symmetry_3
_geom_angle_publ_flag
P1 Ni1 Br1 89.4(3) . . ?
P1 Ni1 Cl1 91.6(2) . . ?
N1 Ni1 Br1 95.5(3) . . ?
N1 Ni1 Cl1 93.3(2) . . ?
N1 Ni1 P1 164.72(5) . . ?
C2 Ni1 Br1 168.6(3) . . ?
C2 Ni1 Cl1 170.2(3) . . ?
C2 Ni1 P1 83.04(6) . . ?
C2 Ni1 N1 93.98(7) . . ?
O1 P1 Ni1 105.96(5) . . ?
O1 P1 C7 101.89(8) . . ?
O1 P1 C10 101.85(8) . . ?
C7 P1 Ni1 116.36(7) . . ?
C7 P1 C10 106.83(9) . . ?
C10 P1 Ni1 121.16(7) . . ?
C1 O1 P1 110.68(11) . . ?
C15 O2 C14 110.06(16) . . ?
Ni1 N1 H1 108.5(17) . . ?
C13 N1 Ni1 109.24(12) . . ?
C13 N1 H1 103.9(17) . . ?
C16 N1 Ni1 118.24(13) . . ?
C16 N1 H1 106.8(17) . . ?
C16 N1 C13 109.20(15) . . ?
O1 C1 C2 117.77(16) . . ?
C6 C1 O1 117.33(16) . . ?
C6 C1 C2 124.88(17) . . ?
C1 C2 Ni1 119.21(13) . . ?
C1 C2 C3 114.35(16) . . ?
C3 C2 Ni1 126.34(14) . . ?
C2 C3 H3 118.8 . . ?
C4 C3 C2 122.47(17) . . ?
C4 C3 H3 118.8 . . ?
C3 C4 H4 119.9 . . ?
C5 C4 C3 120.13(17) . . ?
C5 C4 H4 119.9 . . ?
C4 C5 H5 120.2 . . ?
C4 C5 C6 119.53(17) . . ?
C6 C5 H5 120.2 . . ?
C1 C6 C5 118.52(17) . . ?
C1 C6 H6 120.7 . . ?
C5 C6 H6 120.7 . . ?
P1 C7 H7 107.4 . . ?
C8 C7 P1 110.02(13) . . ?
C8 C7 H7 107.4 . . ?
C8 C7 C9 111.50(16) . . ?
C9 C7 P1 112.94(13) . . ?
C9 C7 H7 107.4 . . ?
C7 C8 H8A 109.5 . . ?
C7 C8 H8B 109.5 . . ?
C7 C8 H8C 109.5 . . ?
H8A C8 H8B 109.5 . . ?
H8A C8 H8C 109.5 . . ?
H8B C8 H8C 109.5 . . ?
C7 C9 H9A 109.5 . . ?
C7 C9 H9B 109.5 . . ?
C7 C9 H9C 109.5 . . ?
H9A C9 H9B 109.5 . . ?
H9A C9 H9C 109.5 . . ?
H9B C9 H9C 109.5 . . ?
P1 C10 H10 107.9 . . ?
C11 C10 P1 108.97(14) . . ?
C11 C10 H10 107.9 . . ?
C11 C10 C12 111.01(18) . . ?
C12 C10 P1 112.94(15) . . ?
C12 C10 H10 107.9 . . ?
C10 C11 H11A 109.5 . . ?
C10 C11 H11B 109.5 . . ?
C10 C11 H11C 109.5 . . ?
H11A C11 H11B 109.5 . . ?
H11A C11 H11C 109.5 . . ?
H11B C11 H11C 109.5 . . ?
C10 C12 H12A 109.5 . . ?
C10 C12 H12B 109.5 . . ?
C10 C12 H12C 109.5 . . ?
H12A C12 H12B 109.5 . . ?
H12A C12 H12C 109.5 . . ?
H12B C12 H12C 109.5 . . ?
N1 C13 H13A 109.4 . . ?
N1 C13 H13B 109.4 . . ?
N1 C13 C14 111.14(17) . . ?
H13A C13 H13B 108.0 . . ?
C14 C13 H13A 109.4 . . ?
C14 C13 H13B 109.4 . . ?
O2 C14 C13 111.09(16) . . ?
O2 C14 H14A 109.4 . . ?
O2 C14 H14B 109.4 . . ?
C13 C14 H14A 109.4 . . ?
C13 C14 H14B 109.4 . . ?
H14A C14 H14B 108.0 . . ?
O2 C15 H15A 109.3 . . ?
O2 C15 H15B 109.3 . . ?
O2 C15 C16 111.58(18) . . ?
H15A C15 H15B 108.0 . . ?
C16 C15 H15A 109.3 . . ?
C16 C15 H15B 109.3 . . ?
N1 C16 C15 111.98(17) . . ?
N1 C16 H16A 109.2 . . ?
N1 C16 H16B 109.2 . . ?
C15 C16 H16A 109.2 . . ?
C15 C16 H16B 109.2 . . ?
H16A C16 H16B 107.9 . . ?

loop_
_geom_bond_atom_site_label_1
_geom_bond_atom_site_label_2
_geom_bond_distance
_geom_bond_site_symmetry_2
_geom_bond_publ_flag
Br1 Ni1 2.380(11) . ?
Ni1 Cl1 2.216(8) . ?
Ni1 P1 2.1026(5) . ?
Ni1 N1 1.9921(17) . ?
Ni1 C2 1.9076(18) . ?
P1 O1 1.6514(13) . ?
P1 C7 1.8172(18) . ?
P1 C10 1.830(2) . ?
O1 C1 1.395(2) . ?
O2 C14 1.427(3) . ?
O2 C15 1.424(3) . ?
N1 H1 0.83(3) . ?
N1 C13 1.485(3) . ?
N1 C16 1.484(3) . ?
C1 C2 1.397(3) . ?
C1 C6 1.381(3) . ?
C2 C3 1.405(3) . ?
C3 H3 0.9300 . ?
C3 C4 1.395(3) . ?
C4 H4 0.9300 . ?
C4 C5 1.385(3) . ?
C5 H5 0.9300 . ?
C5 C6 1.390(3) . ?
C6 H6 0.9300 . ?
C7 H7 0.9800 . ?
C7 C8 1.528(3) . ?
C7 C9 1.529(3) . ?
C8 H8A 0.9600 . ?
C8 H8B 0.9600 . ?
C8 H8C 0.9600 . ?
C9 H9A 0.9600 . ?
C9 H9B 0.9600 . ?
C9 H9C 0.9600 . ?
C10 H10 0.9800 . ?
C10 C11 1.520(3) . ?
C10 C12 1.522(3) . ?
C11 H11A 0.9600 . ?
C11 H11B 0.9600 . ?
C11 H11C 0.9600 . ?
C12 H12A 0.9600 . ?
C12 H12B 0.9600 . ?
C12 H12C 0.9600 . ?
C13 H13A 0.9700 . ?
C13 H13B 0.9700 . ?
C13 C14 1.512(3) . ?
C14 H14A 0.9700 . ?
C14 H14B 0.9700 . ?
C15 H15A 0.9700 . ?
C15 H15B 0.9700 . ?
C15 C16 1.513(3) . ?
C16 H16A 0.9700 . ?
C16 H16B 0.9700 . ?

loop_
_geom_torsion_atom_site_label_1
_geom_torsion_atom_site_label_2
_geom_torsion_atom_site_label_3
_geom_torsion_atom_site_label_4
_geom_torsion
_geom_torsion_site_symmetry_1
_geom_torsion_site_symmetry_2
_geom_torsion_site_symmetry_3
_geom_torsion_site_symmetry_4
_geom_torsion_publ_flag
Ni1 P1 O1 C1 -18.31(12) . . . . ?
Ni1 P1 C7 C8 -44.28(15) . . . . ?
Ni1 P1 C7 C9 -169.58(12) . . . . ?
Ni1 P1 C10 C11 39.56(17) . . . . ?
Ni1 P1 C10 C12 -84.31(16) . . . . ?
Ni1 N1 C13 C14 176.12(13) . . . . ?
Ni1 N1 C16 C15 177.71(14) . . . . ?
Ni1 C2 C3 C4 -178.90(14) . . . . ?
P1 O1 C1 C2 11.6(2) . . . . ?
P1 O1 C1 C6 -166.63(13) . . . . ?
O1 P1 C7 C8 70.42(14) . . . . ?
O1 P1 C7 C9 -54.88(15) . . . . ?
O1 P1 C10 C11 -77.52(16) . . . . ?
O1 P1 C10 C12 158.62(15) . . . . ?
O1 C1 C2 Ni1 2.4(2) . . . . ?
O1 C1 C2 C3 -174.30(15) . . . . ?
O1 C1 C6 C5 175.98(16) . . . . ?
O2 C15 C16 N1 -55.8(2) . . . . ?
N1 C13 C14 O2 58.3(2) . . . . ?
C1 C2 C3 C4 -2.5(3) . . . . ?
C2 C1 C6 C5 -2.1(3) . . . . ?
C2 C3 C4 C5 -0.2(3) . . . . ?
C3 C4 C5 C6 2.1(3) . . . . ?
C4 C5 C6 C1 -1.0(3) . . . . ?
C6 C1 C2 Ni1 -179.61(14) . . . . ?
C6 C1 C2 C3 3.7(3) . . . . ?
C7 P1 O1 C1 -140.46(12) . . . . ?
C7 P1 C10 C11 176.02(15) . . . . ?
C7 P1 C10 C12 52.15(17) . . . . ?
C10 P1 O1 C1 109.27(13) . . . . ?
C10 P1 C7 C8 176.86(14) . . . . ?
C10 P1 C7 C9 51.56(16) . . . . ?
C13 N1 C16 C15 52.0(2) . . . . ?
C14 O2 C15 C16 58.8(2) . . . . ?
C15 O2 C14 C13 -60.2(2) . . . . ?
C16 N1 C13 C14 -53.2(2) . . . . ?
